data_4061007
loop_
_publ_author_name
'Cortright, Sarah B.'
'Coalter, Joseph N.'
'Pink, Maren'
'Johnston, Jeffrey N.'

_publ_section_title
;
 A Remarkably Facile Zirconium(IV) \\rightarrow  Aluminum(III) \b-Diketiminate
 Transmetalation That Also Results in a More Active Olefin Polymerization
 Catalyst upon Activation
;
_journal_coden_ASTM ORGND7
_journal_issue 25
_journal_name_full Organometallics
_journal_page_first 5885
_journal_page_last 5888
_journal_paper_doi 10.1021/om049364g
_journal_volume 23
_journal_year 2004
_chemical_formula_moiety 'C22 H21 Al N2'
_chemical_formula_sum 'C22 H21 Al N2'
_chemical_formula_weight 340.39
_space_group_IT_number 61
_symmetry_cell_setting orthorhombic
_symmetry_space_group_name_Hall '-P 2ac 2ab'
_symmetry_space_group_name_H-M 'P b c a'
_cell_angle_alpha 90.00
_cell_angle_beta 90.00
_cell_angle_gamma 90.00
_cell_formula_units_Z 8
_cell_length_a 8.6882(5)
_cell_length_b 19.1772(9)
_cell_length_c 22.1636(10)
_cell_measurement_temperature 120(2)
_cell_volume 3692.8(3)
_diffrn_ambient_temperature 120(2)
_exptl_crystal_density_diffrn 1.226
_cod_database_code 4061007

loop_
_symmetry_equiv_pos_as_xyz
'x, y, z'
'-x+1/2, -y, z+1/2'
'x+1/2, -y+1/2, -z'
'-x, y+1/2, -z+1/2'
'-x, -y, -z'
'x-1/2, y, -z-1/2'
'-x-1/2, y-1/2, z'
'x, -y-1/2, z-1/2'

loop_
_atom_site_label
_atom_site_type_symbol
_atom_site_fract_x
_atom_site_fract_y
_atom_site_fract_z
_atom_site_U_iso_or_equiv
_atom_site_adp_type
_atom_site_occupancy
_atom_site_symmetry_multiplicity
_atom_site_calc_flag
_atom_site_refinement_flags
_atom_site_disorder_assembly
_atom_site_disorder_group
Al1 Al 0.43990(6) 0.28956(3) 0.65124(3) 0.02147(17) Uani 1 1 d . . .
N1 N 0.28972(17) 0.34371(8) 0.60449(7) 0.0198(4) Uani 1 1 d . . .
N2 N 0.44110(18) 0.35347(8) 0.71425(7) 0.0228(4) Uani 1 1 d . . .
C1 C 0.1785(2) 0.30828(10) 0.57272(9) 0.0236(5) Uani 1 1 d . . .
H1 H 0.1913 0.2596 0.5666 0.024(6) Uiso 1 1 calc R . .
C2 C 0.0521(2) 0.33949(10) 0.54987(9) 0.0236(5) Uani 1 1 d . . .
H2 H -0.0176 0.3141 0.5252 0.020(5) Uiso 1 1 calc R . .
C3 C 0.0247(2) 0.41039(10) 0.56322(9) 0.0197(4) Uani 1 1 d . . .
C4 C -0.1150(2) 0.44359(10) 0.54734(9) 0.0230(5) Uani 1 1 d . . .
H4 H -0.1890 0.4192 0.5239 0.030(6) Uiso 1 1 calc R . .
C5 C -0.1443(2) 0.51025(11) 0.56536(9) 0.0247(5) Uani 1 1 d . . .
H5 H -0.2383 0.5321 0.5544 0.026(6) Uiso 1 1 calc R . .
C6 C -0.0355(2) 0.54668(11) 0.60016(9) 0.0234(4) Uani 1 1 d . . .
H6 H -0.0581 0.5926 0.6136 0.030(6) Uiso 1 1 calc R . .
C7 C 0.1023(2) 0.51686(10) 0.61484(9) 0.0194(4) Uani 1 1 d . . .
H7 H 0.1752 0.5426 0.6378 0.020(5) Uiso 1 1 calc R . .
C8 C 0.1380(2) 0.44792(10) 0.59625(8) 0.0170(4) Uani 1 1 d . . .
C9 C 0.2780(2) 0.41306(9) 0.61323(8) 0.0177(4) Uani 1 1 d . . .
C10 C 0.4036(2) 0.44956(10) 0.64472(9) 0.0179(4) Uani 1 1 d . . .
C11 C 0.4566(2) 0.51622(9) 0.62300(9) 0.0174(4) Uani 1 1 d . . .
C12 C 0.4253(2) 0.54116(10) 0.56439(9) 0.0187(4) Uani 1 1 d . . .
H12 H 0.3657 0.5132 0.5378 0.023(5) Uiso 1 1 calc R . .
C13 C 0.4783(2) 0.60448(10) 0.54475(10) 0.0231(5) Uani 1 1 d . . .
H13 H 0.4552 0.6197 0.5050 0.017(5) Uiso 1 1 calc R . .
C14 C 0.5669(2) 0.64725(10) 0.58297(10) 0.0255(5) Uani 1 1 d . . .
H14 H 0.6015 0.6916 0.5696 0.027(6) Uiso 1 1 calc R . .
C15 C 0.6022(2) 0.62399(10) 0.63949(10) 0.0252(5) Uani 1 1 d . . .
H15 H 0.6621 0.6527 0.6653 0.023(5) Uiso 1 1 calc R . .
C16 C 0.5521(2) 0.55848(10) 0.66046(9) 0.0212(4) Uani 1 1 d . . .
C17 C 0.5979(2) 0.53179(10) 0.71733(9) 0.0271(5) Uani 1 1 d . . .
H17 H 0.6569 0.5604 0.7436 0.034(6) Uiso 1 1 calc R . .
C18 C 0.5596(2) 0.46642(10) 0.73503(10) 0.0264(5) Uani 1 1 d . . .
H18 H 0.5951 0.4500 0.7730 0.036(6) Uiso 1 1 calc R . .
C19 C 0.4674(2) 0.42137(10) 0.69838(9) 0.0206(4) Uani 1 1 d . . .
C20 C 0.4754(3) 0.33247(12) 0.77631(10) 0.0349(6) Uani 1 1 d . . .
H20A H 0.4216 0.3635 0.8044 0.050(8) Uiso 1 1 calc R . .
H20B H 0.5865 0.3355 0.7833 0.057(8) Uiso 1 1 calc R . .
H20C H 0.4409 0.2844 0.7827 0.054(8) Uiso 1 1 calc R . .
C21 C 0.6326(2) 0.28653(12) 0.60520(10) 0.0314(5) Uani 1 1 d . . .
H21A H 0.6658 0.3342 0.5959 0.061(9) Uiso 1 1 calc R . .
H21B H 0.6161 0.2608 0.5676 0.063(9) Uiso 1 1 calc R . .
H21C H 0.7121 0.2631 0.6292 0.055(8) Uiso 1 1 calc R . .
C22 C 0.3437(3) 0.20098(11) 0.67421(11) 0.0346(6) Uani 1 1 d . . .
H22A H 0.4156 0.1738 0.6988 0.038(6) Uiso 1 1 calc R . .
H22B H 0.3172 0.1746 0.6378 0.047(7) Uiso 1 1 calc R . .
H22C H 0.2500 0.2103 0.6975 0.071(9) Uiso 1 1 calc R . .

loop_
_atom_site_aniso_label
_atom_site_aniso_U_11
_atom_site_aniso_U_22
_atom_site_aniso_U_33
_atom_site_aniso_U_23
_atom_site_aniso_U_13
_atom_site_aniso_U_12
Al1 0.0218(3) 0.0163(3) 0.0263(4) 0.0018(2) -0.0013(2) 0.0025(2)
N1 0.0203(8) 0.0163(8) 0.0229(9) 0.0000(7) -0.0005(7) -0.0005(6)
N2 0.0264(9) 0.0214(9) 0.0206(9) 0.0043(7) -0.0028(7) 0.0008(7)
C1 0.0260(10) 0.0168(10) 0.0282(12) -0.0033(8) -0.0013(9) -0.0028(8)
C2 0.0239(10) 0.0210(11) 0.0259(11) 0.0000(9) -0.0033(9) -0.0065(8)
C3 0.0193(9) 0.0216(10) 0.0182(11) 0.0043(8) 0.0007(8) -0.0038(8)
C4 0.0163(9) 0.0291(12) 0.0236(12) 0.0040(9) -0.0023(8) -0.0053(8)
C5 0.0168(9) 0.0304(12) 0.0271(12) 0.0055(9) 0.0014(8) 0.0042(8)
C6 0.0226(10) 0.0217(11) 0.0259(11) -0.0001(8) 0.0013(9) 0.0035(8)
C7 0.0179(9) 0.0199(10) 0.0204(11) 0.0025(8) 0.0009(8) -0.0006(8)
C8 0.0152(8) 0.0194(10) 0.0164(10) 0.0035(8) 0.0026(8) -0.0023(7)
C9 0.0190(9) 0.0162(10) 0.0178(10) 0.0024(7) 0.0026(8) -0.0008(7)
C10 0.0160(9) 0.0175(10) 0.0203(11) -0.0023(8) 0.0009(8) 0.0024(7)
C11 0.0159(9) 0.0156(10) 0.0208(10) -0.0020(8) -0.0001(8) 0.0032(7)
C12 0.0125(8) 0.0196(10) 0.0241(11) 0.0007(8) -0.0001(8) 0.0004(7)
C13 0.0172(9) 0.0238(11) 0.0283(12) 0.0061(9) -0.0020(8) 0.0025(8)
C14 0.0210(10) 0.0159(10) 0.0398(13) 0.0045(9) -0.0020(9) -0.0015(8)
C15 0.0216(10) 0.0174(10) 0.0366(13) -0.0065(9) -0.0038(9) -0.0015(8)
C16 0.0195(9) 0.0185(10) 0.0258(12) -0.0047(8) 0.0001(8) 0.0020(8)
C17 0.0306(11) 0.0245(11) 0.0261(12) -0.0075(9) -0.0073(9) -0.0018(9)
C18 0.0309(11) 0.0251(11) 0.0231(12) -0.0009(9) -0.0068(9) 0.0013(9)
C19 0.0200(9) 0.0196(10) 0.0222(11) -0.0011(8) 0.0002(8) 0.0021(8)
C20 0.0481(14) 0.0289(13) 0.0276(13) 0.0094(10) -0.0078(11) -0.0032(10)
C21 0.0271(11) 0.0319(13) 0.0351(14) 0.0007(10) 0.0002(10) 0.0090(9)
C22 0.0375(12) 0.0219(12) 0.0444(15) 0.0049(10) -0.0011(11) 0.0004(10)

loop_
_geom_bond_atom_site_label_1
_geom_bond_atom_site_label_2
_geom_bond_distance
_geom_bond_site_symmetry_2
_geom_bond_publ_flag
Al1 N2 1.8582(18) . ?
Al1 C22 1.961(2) . ?
Al1 C21 1.961(2) . ?
Al1 N1 1.9633(17) . ?
N1 C9 1.348(2) . ?
N1 C1 1.375(2) . ?
N2 C19 1.368(2) . ?
N2 C20 1.464(3) . ?
C1 C2 1.350(3) . ?
C1 H1 0.9500 . ?
C2 C3 1.412(3) . ?
C2 H2 0.9500 . ?
C3 C4 1.415(3) . ?
C3 C8 1.422(3) . ?
C4 C5 1.363(3) . ?
C4 H4 0.9500 . ?
C5 C6 1.406(3) . ?
C5 H5 0.9500 . ?
C6 C7 1.366(3) . ?
C6 H6 0.9500 . ?
C7 C8 1.419(3) . ?
C7 H7 0.9500 . ?
C8 C9 1.438(2) . ?
C9 C10 1.473(3) . ?
C10 C19 1.419(3) . ?
C10 C11 1.442(3) . ?
C11 C12 1.411(3) . ?
C11 C16 1.426(3) . ?
C12 C13 1.370(3) . ?
C12 H12 0.9500 . ?
C13 C14 1.408(3) . ?
C13 H13 0.9500 . ?
C14 C15 1.365(3) . ?
C14 H14 0.9500 . ?
C15 C16 1.409(3) . ?
C15 H15 0.9500 . ?
C16 C17 1.418(3) . ?
C17 C18 1.355(3) . ?
C17 H17 0.9500 . ?
C18 C19 1.431(3) . ?
C18 H18 0.9500 . ?
C20 H20A 0.9800 . ?
C20 H20B 0.9800 . ?
C20 H20C 0.9800 . ?
C21 H21A 0.9800 . ?
C21 H21B 0.9800 . ?
C21 H21C 0.9800 . ?
C22 H22A 0.9800 . ?
C22 H22B 0.9800 . ?
C22 H22C 0.9800 . ?
